data_7015445
loop_
_publ_author_name
'Mason, Kevin'
'Gass, Ian A.'
'White, Fraser J.'
'Papaefstathiou, Giannis S.'
'Brechin, Euan K.'
'Tasker, Peter A.'

_publ_section_title
;
 Hexa- and octanuclear iron(III) salicylaldoxime clusters.
;
_journal_issue 12
_journal_name_full 'Dalton transactions (Cambridge, England : 2003)'
_journal_page_first 2875
_journal_page_last 2881
_journal_paper_doi 10.1039/c0dt01593h
_journal_volume 40
_journal_year 2011
_chemical_compound_source 'Brian Tung'
_chemical_formula_moiety 'C60 H56 Cl2 Fe6 N8 O26, 2(C4 H10 O), C H4 O'
_chemical_formula_sum 'C69 H80 Cl2 Fe6 N8 O29'
_chemical_formula_weight 1891.41
_chemical_name_systematic
;
?
;
_space_group_IT_number 14
_symmetry_cell_setting monoclinic
_symmetry_space_group_name_Hall '-P 2ybc'
_symmetry_space_group_name_H-M 'P 1 21/c 1'
_atom_sites_solution_hydrogens geom
_atom_sites_solution_primary direct
_atom_sites_solution_secondary difmap
_audit_creation_method SHELXL-97
_cell_angle_alpha 90.00
_cell_angle_beta 101.368(6)
_cell_angle_gamma 90.00
_cell_formula_units_Z 4
_cell_length_a 13.5512(19)
_cell_length_b 29.198(4)
_cell_length_c 21.050(3)
_cell_measurement_reflns_used 9925
_cell_measurement_temperature 100(2)
_cell_measurement_theta_max 26.02
_cell_measurement_theta_min 2.16
_cell_volume 8165(2)
_computing_molecular_graphics Shelxp
_computing_publication_material 'Platon, encifer'
_computing_structure_refinement 'SHELXL-97 (Sheldrick, 2008)'
_computing_structure_solution 'Shelxs Sheldrick'
_diffrn_ambient_temperature 100(2)
_diffrn_measured_fraction_theta_full 0.926
_diffrn_measured_fraction_theta_max 0.926
_diffrn_measurement_device_type 'Bruker Smart Apex CCD'
_diffrn_measurement_method 'Phi and Omega scans'
_diffrn_radiation_monochromator graphite
_diffrn_radiation_source 'fine-focus sealed tube'
_diffrn_radiation_type MoK\a
_diffrn_radiation_wavelength 0.71073
_diffrn_reflns_av_R_equivalents 0.0830
_diffrn_reflns_av_sigmaI/netI 0.0971
_diffrn_reflns_limit_h_max 12
_diffrn_reflns_limit_h_min -16
_diffrn_reflns_limit_k_max 32
_diffrn_reflns_limit_k_min -32
_diffrn_reflns_limit_l_max 26
_diffrn_reflns_limit_l_min -25
_diffrn_reflns_number 40827
_diffrn_reflns_theta_full 26.49
_diffrn_reflns_theta_max 26.49
_diffrn_reflns_theta_min 1.21
_exptl_absorpt_coefficient_mu 1.187
_exptl_absorpt_correction_T_max 0.9114
_exptl_absorpt_correction_T_min 0.4634
_exptl_absorpt_correction_type multi-scan
_exptl_absorpt_process_details 'SADABS 2007/2'
_exptl_crystal_colour black
_exptl_crystal_density_diffrn 1.539
_exptl_crystal_density_method 'not measured'
_exptl_crystal_description plate
_exptl_crystal_F_000 3888
_exptl_crystal_recrystallization_method 'Et2O diffusion of into MeOH/pyr solution'
_exptl_crystal_size_max 0.28
_exptl_crystal_size_mid 0.25
_exptl_crystal_size_min 0.08
_refine_diff_density_max 1.740
_refine_diff_density_min -1.098
_refine_diff_density_rms 0.154
_refine_ls_extinction_method none
_refine_ls_goodness_of_fit_ref 1.111
_refine_ls_hydrogen_treatment constr
_refine_ls_matrix_type full
_refine_ls_number_parameters 1026
_refine_ls_number_reflns 15647
_refine_ls_number_restraints 14
_refine_ls_restrained_S_all 1.112
_refine_ls_R_factor_all 0.1177
_refine_ls_R_factor_gt 0.0701
_refine_ls_shift/su_max 0.003
_refine_ls_shift/su_mean 0.000
_refine_ls_structure_factor_coef Fsqd
_refine_ls_weighting_details 'calc w=1/[\s^2^(Fo^2^)+(0.1000P)^2^+0.0000P] where P=(Fo^2^+2Fc^2^)/3'
_refine_ls_weighting_scheme calc
_refine_ls_wR_factor_gt 0.1772
_refine_ls_wR_factor_ref 0.2073
_reflns_number_gt 9754
_reflns_number_total 15647
_reflns_threshold_expression >2sigma(I)
_cod_data_source_file c0dt01593h.txt
_cod_data_source_block pt9053
_cod_original_sg_symbol_H-M 'P 21/c'
_cod_database_code 7015445

loop_
_symmetry_equiv_pos_as_xyz
'x, y, z'
'-x, y+1/2, -z+1/2'
'-x, -y, -z'
'x, -y-1/2, z-1/2'

loop_
_atom_site_label
_atom_site_type_symbol
_atom_site_fract_x
_atom_site_fract_y
_atom_site_fract_z
_atom_site_U_iso_or_equiv
_atom_site_adp_type
_atom_site_occupancy
_atom_site_symmetry_multiplicity
_atom_site_calc_flag
_atom_site_refinement_flags
_atom_site_disorder_assembly
_atom_site_disorder_group
Fe1 Fe 0.33088(6) 0.66192(3) 0.46020(4) 0.0231(2) Uani 1 1 d . . .
Fe2 Fe 0.06493(6) 0.71989(3) 0.48308(4) 0.0244(2) Uani 1 1 d . . .
Fe3 Fe 0.09665(6) 0.61621(3) 0.46788(4) 0.0236(2) Uani 1 1 d . . .
Fe4 Fe 0.13979(6) 0.66653(3) 0.35438(4) 0.0241(2) Uani 1 1 d . . .
Fe5 Fe 0.27348(6) 0.55910(3) 0.45190(4) 0.0257(2) Uani 1 1 d . . .
Fe6 Fe -0.07102(6) 0.70025(3) 0.34860(4) 0.0282(2) Uani 1 1 d . . .
O134 O 0.2105(3) 0.62019(13) 0.41946(17) 0.0227(9) Uani 1 1 d . . .
O234 O 0.0401(3) 0.66887(13) 0.41249(18) 0.0235(9) Uani 1 1 d . . .
Cl1 Cl 0.34339(11) 0.49327(5) 0.50071(8) 0.0331(4) Uani 1 1 d . . .
Cl2 Cl -0.18747(11) 0.74022(6) 0.27721(8) 0.0417(4) Uani 1 1 d . . .
O1A O 0.4348(3) 0.69990(14) 0.50406(18) 0.0275(9) Uani 1 1 d . . .
C1A C 0.4674(4) 0.7081(2) 0.5672(3) 0.0286(14) Uani 1 1 d . . .
C2A C 0.4080(4) 0.7010(2) 0.6148(3) 0.0265(13) Uani 1 1 d . . .
C3A C 0.4550(5) 0.7068(2) 0.6801(3) 0.0341(15) Uani 1 1 d . . .
H3AA H 0.4177 0.7010 0.7130 0.041 Uiso 1 1 calc R . .
C4A C 0.5539(5) 0.7209(2) 0.6976(3) 0.0397(17) Uani 1 1 d . . .
H4AA H 0.5848 0.7236 0.7420 0.048 Uiso 1 1 calc R . .
C5A C 0.6081(5) 0.7312(3) 0.6498(3) 0.0442(19) Uani 1 1 d . . .
H5AA H 0.6750 0.7424 0.6619 0.053 Uiso 1 1 calc R . .
C6A C 0.5662(4) 0.7254(2) 0.5854(3) 0.0354(16) Uani 1 1 d . . .
H6AA H 0.6035 0.7331 0.5532 0.042 Uiso 1 1 calc R . .
C21A C 0.3005(4) 0.6892(2) 0.5985(3) 0.0244(13) Uani 1 1 d . . .
N22A N 0.2624(3) 0.67467(16) 0.5409(2) 0.0233(11) Uani 1 1 d . . .
O23A O 0.1577(3) 0.66802(13) 0.52893(18) 0.0235(9) Uani 1 1 d . . .
C24A C 0.2343(4) 0.6956(2) 0.6473(3) 0.0313(15) Uani 1 1 d . . .
H24A H 0.1709 0.7105 0.6259 0.038 Uiso 1 1 calc R . .
H24B H 0.2685 0.7163 0.6820 0.038 Uiso 1 1 calc R . .
C25A C 0.2092(6) 0.6507(3) 0.6779(3) 0.052(2) Uani 1 1 d . . .
H25A H 0.1665 0.6571 0.7094 0.078 Uiso 1 1 calc R . .
H25B H 0.2715 0.6359 0.6999 0.078 Uiso 1 1 calc R . .
H25C H 0.1734 0.6304 0.6441 0.078 Uiso 1 1 calc R . .
O1B O 0.0954(3) 0.76912(14) 0.54114(19) 0.0296(10) Uani 1 1 d . . .
C1B C 0.1390(4) 0.8101(2) 0.5364(3) 0.0292(14) Uani 1 1 d . . .
C2B C 0.2046(4) 0.8182(2) 0.4939(3) 0.0279(14) Uani 1 1 d . . .
C3B C 0.2432(5) 0.8630(2) 0.4907(3) 0.0333(15) Uani 1 1 d . . .
H3BA H 0.2850 0.8694 0.4605 0.040 Uiso 1 1 calc R . .
C4B C 0.2213(5) 0.8979(2) 0.5310(3) 0.0392(17) Uani 1 1 d . . .
H4BA H 0.2476 0.9278 0.5281 0.047 Uiso 1 1 calc R . .
C5B C 0.1610(5) 0.8883(2) 0.5750(4) 0.0413(18) Uani 1 1 d . . .
H5BA H 0.1476 0.9117 0.6035 0.050 Uiso 1 1 calc R . .
C6B C 0.1196(5) 0.8450(2) 0.5781(3) 0.0354(16) Uani 1 1 d . . .
H6BA H 0.0779 0.8390 0.6086 0.043 Uiso 1 1 calc R . .
C21B C 0.2379(4) 0.7828(2) 0.4533(3) 0.0260(13) Uani 1 1 d . . .
N22B N 0.1904(3) 0.74341(17) 0.4472(2) 0.0245(11) Uani 1 1 d . . .
O23B O 0.2331(3) 0.71094(13) 0.41124(17) 0.0240(9) Uani 1 1 d . . .
C24B C 0.3251(4) 0.7907(2) 0.4201(3) 0.0327(15) Uani 1 1 d . . .
H24C H 0.3689 0.7633 0.4256 0.039 Uiso 1 1 calc R . .
H24D H 0.3654 0.8169 0.4408 0.039 Uiso 1 1 calc R . .
C25B C 0.2901(5) 0.8005(3) 0.3479(3) 0.0454(18) Uani 1 1 d . . .
H25D H 0.3488 0.8057 0.3281 0.068 Uiso 1 1 calc R . .
H25E H 0.2473 0.8278 0.3423 0.068 Uiso 1 1 calc R . .
H25F H 0.2518 0.7742 0.3270 0.068 Uiso 1 1 calc R . .
C1C C 0.3977(4) 0.6681(2) 0.2644(3) 0.0276(14) Uani 1 1 d . . .
C2C C 0.3443(5) 0.6726(2) 0.2008(3) 0.0347(15) Uani 1 1 d . . .
H2CA H 0.2733 0.6764 0.1925 0.042 Uiso 1 1 calc R . .
C3C C 0.3959(5) 0.6715(2) 0.1497(3) 0.0348(16) Uani 1 1 d . . .
H3CA H 0.3610 0.6748 0.1062 0.042 Uiso 1 1 calc R . .
C4C C 0.4977(5) 0.6654(2) 0.1636(3) 0.0357(16) Uani 1 1 d . . .
C5C C 0.5534(5) 0.6627(3) 0.2267(3) 0.0422(18) Uani 1 1 d . . .
H5CA H 0.6248 0.6604 0.2347 0.051 Uiso 1 1 calc R . .
C6C C 0.5023(5) 0.6634(2) 0.2772(3) 0.0369(16) Uani 1 1 d . . .
H6CA H 0.5381 0.6607 0.3206 0.044 Uiso 1 1 calc R . .
C11C C 0.3408(4) 0.6660(2) 0.3184(3) 0.0295(14) Uani 1 1 d . . .
O12C O 0.3880(3) 0.66279(14) 0.37607(18) 0.0270(9) Uani 1 1 d . . .
O13C O 0.2453(3) 0.66776(14) 0.30109(18) 0.0291(10) Uani 1 1 d . . .
N41C N 0.5504(4) 0.6626(2) 0.1091(3) 0.0452(15) Uani 1 1 d . . .
O42C O 0.6424(4) 0.6560(2) 0.1211(3) 0.0599(16) Uani 1 1 d . . .
O43C O 0.5018(4) 0.6663(2) 0.0537(2) 0.0575(15) Uani 1 1 d . . .
C1D C -0.1210(4) 0.6385(2) 0.5883(3) 0.0285(14) Uani 1 1 d . . .
C2D C -0.1784(5) 0.5986(2) 0.5792(3) 0.0325(15) Uani 1 1 d . . .
H2DA H -0.1705 0.5773 0.5463 0.039 Uiso 1 1 calc R . .
C3D C -0.2470(5) 0.5902(2) 0.6185(3) 0.0397(17) Uani 1 1 d . . .
H3DA H -0.2913 0.5647 0.6099 0.048 Uiso 1 1 calc R . .
C4D C -0.2512(5) 0.6180(2) 0.6689(3) 0.0416(17) Uani 1 1 d . . .
C5D C -0.1931(5) 0.6582(2) 0.6805(3) 0.0392(17) Uani 1 1 d . . .
H5DA H -0.1971 0.6777 0.7160 0.047 Uiso 1 1 calc R . .
C6D C -0.1302(5) 0.6681(2) 0.6384(3) 0.0359(16) Uani 1 1 d . . .
H6DA H -0.0924 0.6957 0.6437 0.043 Uiso 1 1 calc R . .
C11D C -0.0504(4) 0.6488(2) 0.5442(3) 0.0245(13) Uani 1 1 d . . .
O12D O -0.0137(3) 0.61505(13) 0.51873(18) 0.0249(9) Uani 1 1 d . . .
O13D O -0.0312(3) 0.69072(14) 0.53526(18) 0.0274(9) Uani 1 1 d . . .
N41D N -0.3234(5) 0.6083(2) 0.7110(3) 0.0557(17) Uani 1 1 d . . .
O42D O -0.3161(5) 0.6309(2) 0.7615(3) 0.0694(17) Uani 1 1 d . . .
O43D O -0.3871(5) 0.5789(3) 0.6940(3) 0.088(2) Uani 1 1 d . . .
C1E C -0.0635(4) 0.5935(2) 0.2064(3) 0.0282(14) Uani 1 1 d . . .
C2E C -0.0007(5) 0.5644(2) 0.1807(3) 0.0383(16) Uani 1 1 d . . .
H2EA H 0.0676 0.5612 0.2020 0.046 Uiso 1 1 calc R . .
C3E C -0.0362(5) 0.5397(3) 0.1243(3) 0.0452(18) Uani 1 1 d . . .
H3EA H 0.0066 0.5200 0.1062 0.054 Uiso 1 1 calc R . .
C4E C -0.1365(5) 0.5453(3) 0.0958(3) 0.0436(18) Uani 1 1 d . . .
C5E C -0.1998(5) 0.5732(3) 0.1195(3) 0.0457(19) Uani 1 1 d . . .
H5EA H -0.2682 0.5759 0.0982 0.055 Uiso 1 1 calc R . .
C6E C -0.1636(5) 0.5979(2) 0.1755(3) 0.0393(17) Uani 1 1 d . . .
H6EA H -0.2071 0.6178 0.1927 0.047 Uiso 1 1 calc R . .
C11E C -0.0261(4) 0.6204(2) 0.2662(3) 0.0275(14) Uani 1 1 d . . .
O12E O -0.0899(3) 0.64288(15) 0.29006(19) 0.0304(10) Uani 1 1 d . . .
O13E O 0.0685(3) 0.61932(14) 0.28988(18) 0.0288(10) Uani 1 1 d . . .
N41E N -0.1745(6) 0.5201(3) 0.0353(3) 0.064(2) Uani 1 1 d . . .
O42E O -0.2637(4) 0.5238(2) 0.0096(3) 0.084(2) Uani 1 1 d . . .
O43E O -0.1131(5) 0.4978(3) 0.0105(3) 0.084(2) Uani 1 1 d . . .
C1F C 0.0012(5) 0.5071(2) 0.3283(3) 0.0330(15) Uani 1 1 d . . .
C2F C -0.1004(5) 0.5137(2) 0.3085(3) 0.0407(17) Uani 1 1 d . . .
H2FA H -0.1341 0.5360 0.3293 0.049 Uiso 1 1 calc R . .
C3F C -0.1551(5) 0.4873(3) 0.2570(3) 0.048(2) Uani 1 1 d . . .
H3FA H -0.2254 0.4916 0.2425 0.058 Uiso 1 1 calc R . .
C4F C -0.1034(6) 0.4550(3) 0.2284(3) 0.051(2) Uani 1 1 d . A .
C5F C -0.0023(6) 0.4470(3) 0.2480(3) 0.054(2) Uani 1 1 d . . .
H5FA H 0.0309 0.4241 0.2280 0.065 Uiso 1 1 calc R . .
C6F C 0.0498(5) 0.4737(2) 0.2983(3) 0.0432(18) Uani 1 1 d . . .
H6FA H 0.1201 0.4690 0.3125 0.052 Uiso 1 1 calc R . .
C11F C 0.0632(4) 0.5357(2) 0.3806(3) 0.0278(14) Uani 1 1 d . . .
O12F O 0.1558(3) 0.52620(14) 0.3944(2) 0.0321(10) Uani 1 1 d . . .
O13F O 0.0204(3) 0.56711(14) 0.40673(19) 0.0296(10) Uani 1 1 d . . .
N41F N -0.1584(6) 0.4274(3) 0.1727(4) 0.072(2) Uani 1 1 d . . .
O42F O -0.2350(6) 0.4465(4) 0.1389(6) 0.048(4) Uiso 0.64(3) 1 d P A 1
O43F O -0.1322(13) 0.3920(5) 0.1650(7) 0.076(4) Uiso 0.64(3) 1 d P A 1
O42' O -0.2407(18) 0.4290(11) 0.1637(15) 0.086(9) Uiso 0.36(3) 1 d P A 2
O43' O -0.1003(18) 0.3922(7) 0.1532(10) 0.055(6) Uiso 0.36(3) 1 d P A 2
N1G N 0.3442(4) 0.55043(17) 0.3696(2) 0.0303(12) Uani 1 1 d . . .
C2G C 0.2961(5) 0.5567(2) 0.3079(3) 0.0380(16) Uani 1 1 d . . .
H2GA H 0.2275 0.5658 0.3000 0.046 Uiso 1 1 calc R . .
C3G C 0.3419(5) 0.5505(3) 0.2562(3) 0.0479(19) Uani 1 1 d . . .
H3GA H 0.3052 0.5554 0.2134 0.057 Uiso 1 1 calc R . .
C4G C 0.4412(6) 0.5373(3) 0.2663(4) 0.051(2) Uani 1 1 d . . .
H4GA H 0.4742 0.5329 0.2309 0.062 Uiso 1 1 calc R . .
C5G C 0.4909(5) 0.5306(3) 0.3288(4) 0.0482(19) Uani 1 1 d . . .
H5GA H 0.5594 0.5212 0.3374 0.058 Uiso 1 1 calc R . .
C6G C 0.4412(5) 0.5376(2) 0.3791(3) 0.0368(16) Uani 1 1 d . . .
H6GA H 0.4770 0.5331 0.4222 0.044 Uiso 1 1 calc R . .
N1H N -0.1861(3) 0.67071(19) 0.3938(2) 0.0317(13) Uani 1 1 d . . .
C2H C -0.2511(5) 0.6979(3) 0.4164(3) 0.0461(19) Uani 1 1 d . . .
H2HA H -0.2407 0.7300 0.4163 0.055 Uiso 1 1 calc R . .
C3H C -0.3318(5) 0.6814(3) 0.4395(3) 0.054(2) Uani 1 1 d . . .
H3HA H -0.3761 0.7017 0.4552 0.065 Uiso 1 1 calc R . .
C4H C -0.3479(5) 0.6343(3) 0.4397(3) 0.054(2) Uani 1 1 d . . .
H4HA H -0.4042 0.6221 0.4546 0.065 Uiso 1 1 calc R . .
C5H C -0.2808(5) 0.6057(3) 0.4178(3) 0.0458(19) Uani 1 1 d . . .
H5HA H -0.2893 0.5735 0.4182 0.055 Uiso 1 1 calc R . .
C6H C -0.2003(4) 0.6250(2) 0.3950(3) 0.0343(15) Uani 1 1 d . . .
H6HA H -0.1541 0.6053 0.3798 0.041 Uiso 1 1 calc R . .
O1J O 0.3840(3) 0.60089(13) 0.49067(18) 0.0248(9) Uani 1 1 d . . .
C2J C 0.4549(4) 0.5932(2) 0.5495(3) 0.0319(15) Uani 1 1 d . . .
H2JA H 0.4698 0.5604 0.5543 0.048 Uiso 1 1 calc R . .
H2JB H 0.4266 0.6039 0.5862 0.048 Uiso 1 1 calc R . .
H2JC H 0.5171 0.6100 0.5482 0.048 Uiso 1 1 calc R . .
O1K O -0.0411(3) 0.74776(14) 0.41618(19) 0.0306(10) Uani 1 1 d . . .
C2K C -0.0480(5) 0.7964(2) 0.4029(4) 0.048(2) Uani 1 1 d . . .
H2KA H -0.0301 0.8135 0.4437 0.073 Uiso 1 1 calc R . .
H2KB H -0.1170 0.8042 0.3816 0.073 Uiso 1 1 calc R . .
H2KC H -0.0016 0.8047 0.3745 0.073 Uiso 1 1 calc R . .
O1L O 0.1853(3) 0.56944(13) 0.51583(18) 0.0261(9) Uani 1 1 d . . .
C2L C 0.1527(5) 0.5365(2) 0.5577(3) 0.0420(17) Uani 1 1 d . . .
H2LA H 0.1102 0.5516 0.5841 0.063 Uiso 1 1 calc R . .
H2LB H 0.2115 0.5230 0.5861 0.063 Uiso 1 1 calc R . .
H2LC H 0.1140 0.5124 0.5316 0.063 Uiso 1 1 calc R . .
O1M O 0.0500(3) 0.71458(14) 0.30920(18) 0.0289(10) Uani 1 1 d . . .
C2M C 0.0494(5) 0.7303(3) 0.2456(3) 0.0409(17) Uani 1 1 d . . .
H2MA H 0.1188 0.7345 0.2397 0.061 Uiso 1 1 calc R . .
H2MB H 0.0134 0.7595 0.2386 0.061 Uiso 1 1 calc R . .
H2MC H 0.0156 0.7077 0.2143 0.061 Uiso 1 1 calc R . .
O1S O -0.2830(5) 0.8009(2) 0.4692(3) 0.087(2) Uani 1 1 d D . .
C2S C -0.2166(8) 0.8247(4) 0.5164(5) 0.082(3) Uani 1 1 d D . .
H2SA H -0.2542 0.8476 0.5369 0.099 Uiso 1 1 calc R . .
H2SB H -0.1670 0.8413 0.4961 0.099 Uiso 1 1 calc R . .
C3S C -0.1635(6) 0.7932(3) 0.5661(4) 0.071(3) Uani 1 1 d D . .
H3SA H -0.1168 0.8105 0.5989 0.107 Uiso 1 1 calc R . .
H3SB H -0.1257 0.7707 0.5458 0.107 Uiso 1 1 calc R . .
H3SC H -0.2125 0.7772 0.5867 0.107 Uiso 1 1 calc R . .
C4S C -0.3416(9) 0.8300(4) 0.4232(5) 0.115(5) Uani 1 1 d D . .
H4SA H -0.2981 0.8468 0.3984 0.138 Uiso 1 1 calc R . .
H4SB H -0.3783 0.8525 0.4449 0.138 Uiso 1 1 calc R . .
C5S C -0.4139(8) 0.8001(5) 0.3790(5) 0.126(6) Uani 1 1 d D . .
H5SA H -0.4560 0.8190 0.3459 0.189 Uiso 1 1 calc R . .
H5SB H -0.4567 0.7838 0.4041 0.189 Uiso 1 1 calc R . .
H5SC H -0.3766 0.7778 0.3581 0.189 Uiso 1 1 calc R . .
O1T O 0.5314(6) 0.4807(3) 0.1512(5) 0.111(3) Uani 1 1 d D . .
C2T C 0.5088(10) 0.4989(5) 0.0871(5) 0.121(5) Uani 1 1 d D . .
H2TA H 0.4455 0.4853 0.0630 0.145 Uiso 1 1 calc R . .
H2TB H 0.5634 0.4911 0.0639 0.145 Uiso 1 1 calc R . .
C3T C 0.4980(10) 0.5497(4) 0.0895(6) 0.113(4) Uani 1 1 d D . .
H3TA H 0.4832 0.5619 0.0453 0.169 Uiso 1 1 calc R . .
H3TB H 0.5609 0.5631 0.1133 0.169 Uiso 1 1 calc R . .
H3TC H 0.4429 0.5574 0.1115 0.169 Uiso 1 1 calc R . .
C4T C 0.5309(10) 0.4316(4) 0.1544(9) 0.166(8) Uani 1 1 d D . .
H4TA H 0.5745 0.4186 0.1263 0.199 Uiso 1 1 calc R . .
H4TB H 0.4617 0.4198 0.1395 0.199 Uiso 1 1 calc R . .
C5T C 0.5700(12) 0.4181(5) 0.2247(9) 0.191(9) Uani 1 1 d D . .
H5TA H 0.5713 0.3846 0.2284 0.287 Uiso 1 1 calc R . .
H5TB H 0.5258 0.4308 0.2519 0.287 Uiso 1 1 calc R . .
H5TC H 0.6383 0.4301 0.2390 0.287 Uiso 1 1 calc R . .
O1U O -0.1982(7) 0.4998(3) -0.1323(4) 0.147(4) Uani 1 1 d U . .
H1U H -0.1660 0.5029 -0.0941 0.220 Uiso 1 1 d R . .
C2U C -0.2279(13) 0.5406(4) -0.1568(7) 0.162(6) Uani 1 1 d U . .
H2U1 H -0.2971 0.5457 -0.1511 0.243 Uiso 1 1 d R . .
H2U2 H -0.2258 0.5416 -0.2030 0.243 Uiso 1 1 d R . .
H2U3 H -0.1841 0.5646 -0.1340 0.243 Uiso 1 1 d R . .

loop_
_atom_site_aniso_label
_atom_site_aniso_U_11
_atom_site_aniso_U_22
_atom_site_aniso_U_33
_atom_site_aniso_U_23
_atom_site_aniso_U_13
_atom_site_aniso_U_12
Fe1 0.0232(4) 0.0170(5) 0.0245(4) -0.0010(3) -0.0068(3) 0.0005(3)
Fe2 0.0250(4) 0.0151(5) 0.0297(4) 0.0013(4) -0.0028(3) 0.0013(3)
Fe3 0.0251(4) 0.0136(5) 0.0282(4) 0.0001(3) -0.0043(3) 0.0006(3)
Fe4 0.0234(4) 0.0198(5) 0.0245(4) 0.0012(3) -0.0068(3) 0.0011(3)
Fe5 0.0273(4) 0.0147(5) 0.0303(5) -0.0023(4) -0.0059(4) 0.0023(3)
Fe6 0.0243(4) 0.0224(5) 0.0329(5) 0.0036(4) -0.0071(4) 0.0028(4)
O134 0.0260(19) 0.015(2) 0.0222(19) -0.0013(16) -0.0070(16) 0.0026(16)
O234 0.0235(19) 0.014(2) 0.029(2) 0.0037(17) -0.0045(16) 0.0017(16)
Cl1 0.0340(8) 0.0159(9) 0.0446(9) 0.0025(7) -0.0040(7) 0.0048(6)
Cl2 0.0330(8) 0.0388(11) 0.0448(9) 0.0098(8) -0.0127(7) 0.0090(7)
O1A 0.029(2) 0.024(3) 0.026(2) -0.0023(18) -0.0044(17) -0.0047(17)
C1A 0.029(3) 0.021(4) 0.029(3) -0.007(3) -0.010(3) -0.003(3)
C2A 0.031(3) 0.015(3) 0.028(3) -0.006(2) -0.006(3) 0.002(2)
C3A 0.045(4) 0.027(4) 0.026(3) -0.002(3) -0.005(3) -0.003(3)
C4A 0.040(4) 0.037(4) 0.032(3) -0.006(3) -0.017(3) 0.003(3)
C5A 0.031(3) 0.054(5) 0.041(4) -0.014(4) -0.010(3) -0.004(3)
C6A 0.028(3) 0.042(4) 0.034(3) -0.006(3) -0.002(3) -0.005(3)
C21A 0.032(3) 0.012(3) 0.024(3) 0.003(2) -0.008(2) 0.000(2)
N22A 0.022(2) 0.018(3) 0.027(3) 0.005(2) -0.005(2) 0.0020(19)
O23A 0.0220(19) 0.018(2) 0.027(2) -0.0001(17) -0.0051(16) 0.0021(16)
C24A 0.035(3) 0.031(4) 0.026(3) -0.005(3) 0.001(3) -0.003(3)
C25A 0.072(5) 0.046(5) 0.036(4) 0.004(4) 0.004(4) -0.021(4)
O1B 0.035(2) 0.021(3) 0.031(2) -0.0021(18) -0.0002(18) -0.0002(18)
C1B 0.029(3) 0.013(3) 0.040(4) -0.001(3) -0.006(3) 0.003(2)
C2B 0.033(3) 0.012(3) 0.031(3) 0.000(2) -0.012(3) 0.004(2)
C3B 0.038(3) 0.020(4) 0.035(3) 0.006(3) -0.008(3) -0.002(3)
C4B 0.043(4) 0.012(4) 0.058(4) 0.000(3) -0.003(3) -0.001(3)
C5B 0.046(4) 0.013(4) 0.059(5) -0.012(3) -0.004(3) 0.005(3)
C6B 0.031(3) 0.031(4) 0.043(4) -0.004(3) 0.003(3) 0.005(3)
C21B 0.029(3) 0.022(4) 0.023(3) 0.004(2) -0.006(2) -0.004(2)
N22B 0.026(2) 0.017(3) 0.026(2) 0.002(2) -0.005(2) 0.002(2)
O23B 0.026(2) 0.017(2) 0.026(2) -0.0030(17) -0.0007(16) 0.0029(16)
C24B 0.032(3) 0.022(4) 0.042(4) 0.000(3) 0.002(3) -0.006(3)
C25B 0.059(4) 0.032(5) 0.042(4) 0.011(3) 0.003(3) -0.006(3)
C1C 0.032(3) 0.019(4) 0.029(3) 0.000(3) -0.001(3) 0.000(3)
C2C 0.031(3) 0.038(4) 0.032(3) -0.001(3) -0.003(3) 0.002(3)
C3C 0.039(3) 0.036(4) 0.026(3) 0.005(3) -0.001(3) 0.004(3)
C4C 0.038(3) 0.034(4) 0.035(3) 0.007(3) 0.006(3) 0.006(3)
C5C 0.032(3) 0.050(5) 0.042(4) 0.002(3) -0.001(3) 0.003(3)
C6C 0.033(3) 0.041(5) 0.033(3) 0.005(3) -0.002(3) 0.002(3)
C11C 0.032(3) 0.019(4) 0.035(3) -0.001(3) 0.001(3) -0.001(3)
O12C 0.028(2) 0.025(3) 0.024(2) -0.0010(18) -0.0044(17) -0.0007(17)
O13C 0.028(2) 0.029(3) 0.027(2) 0.0007(18) -0.0039(17) -0.0013(18)
N41C 0.048(4) 0.040(4) 0.047(4) 0.001(3) 0.009(3) 0.006(3)
O42C 0.041(3) 0.081(5) 0.058(3) 0.013(3) 0.013(3) 0.022(3)
O43C 0.051(3) 0.084(5) 0.037(3) 0.006(3) 0.006(2) 0.010(3)
C1D 0.027(3) 0.024(4) 0.029(3) 0.001(3) -0.005(3) 0.000(3)
C2D 0.043(4) 0.019(4) 0.033(3) -0.004(3) 0.002(3) -0.001(3)
C3D 0.041(4) 0.028(4) 0.048(4) -0.008(3) 0.004(3) -0.005(3)
C4D 0.052(4) 0.029(4) 0.047(4) 0.000(3) 0.017(3) 0.002(3)
C5D 0.057(4) 0.023(4) 0.038(4) -0.004(3) 0.008(3) 0.010(3)
C6D 0.044(4) 0.017(4) 0.045(4) -0.003(3) 0.006(3) 0.001(3)
C11D 0.028(3) 0.015(4) 0.025(3) 0.001(2) -0.009(2) 0.000(2)
O12D 0.028(2) 0.015(2) 0.030(2) -0.0010(17) 0.0006(17) -0.0006(17)
O13D 0.025(2) 0.023(3) 0.032(2) -0.0007(19) 0.0006(17) -0.0008(17)
N41D 0.072(5) 0.044(5) 0.057(4) 0.000(4) 0.028(4) -0.007(4)
O42D 0.106(5) 0.043(4) 0.073(4) 0.002(3) 0.051(4) 0.001(3)
O43D 0.098(5) 0.086(6) 0.088(5) -0.008(4) 0.043(4) -0.042(4)
C1E 0.028(3) 0.027(4) 0.025(3) 0.004(3) -0.007(2) -0.008(3)
C2E 0.032(3) 0.037(4) 0.042(4) -0.001(3) -0.005(3) -0.006(3)
C3E 0.043(4) 0.045(5) 0.043(4) -0.007(3) -0.004(3) -0.005(3)
C4E 0.052(4) 0.037(5) 0.035(4) -0.004(3) -0.009(3) -0.014(3)
C5E 0.040(4) 0.037(5) 0.049(4) -0.004(4) -0.017(3) -0.005(3)
C6E 0.033(3) 0.038(4) 0.040(4) -0.007(3) -0.010(3) 0.005(3)
C11E 0.026(3) 0.022(4) 0.030(3) 0.006(3) -0.006(3) -0.004(2)
O12E 0.024(2) 0.033(3) 0.031(2) 0.001(2) -0.0031(18) 0.0016(18)
O13E 0.027(2) 0.026(3) 0.029(2) 0.0007(18) -0.0067(17) 0.0002(17)
N41E 0.077(5) 0.050(5) 0.054(4) -0.014(4) -0.012(4) -0.012(4)
O42E 0.064(4) 0.097(6) 0.072(4) -0.034(4) -0.033(3) -0.005(4)
O43E 0.082(4) 0.090(6) 0.076(4) -0.044(4) 0.006(4) -0.022(4)
C1F 0.042(4) 0.023(4) 0.029(3) 0.004(3) -0.006(3) -0.006(3)
C2F 0.044(4) 0.028(4) 0.045(4) -0.001(3) -0.004(3) -0.015(3)
C3F 0.044(4) 0.054(5) 0.041(4) 0.005(4) -0.007(3) -0.017(4)
C4F 0.063(5) 0.048(5) 0.037(4) -0.010(4) -0.001(4) -0.026(4)
C5F 0.072(5) 0.038(5) 0.045(4) -0.012(4) -0.005(4) -0.008(4)
C6F 0.057(4) 0.025(4) 0.039(4) -0.010(3) -0.012(3) -0.009(3)
C11F 0.036(3) 0.015(4) 0.029(3) 0.000(3) -0.002(3) -0.003(3)
O12F 0.031(2) 0.020(3) 0.041(2) -0.0046(19) -0.0048(19) -0.0003(18)
O13F 0.029(2) 0.019(2) 0.037(2) -0.0032(19) -0.0048(18) -0.0010(18)
N41F 0.069(5) 0.064(6) 0.080(5) -0.020(5) 0.007(4) -0.012(4)
N1G 0.038(3) 0.018(3) 0.031(3) -0.005(2) -0.003(2) 0.001(2)
C2G 0.039(3) 0.037(4) 0.034(4) -0.011(3) -0.004(3) -0.002(3)
C3G 0.050(4) 0.050(5) 0.040(4) -0.013(4) 0.000(3) 0.001(4)
C4G 0.058(5) 0.051(5) 0.045(4) -0.014(4) 0.008(4) -0.006(4)
C5G 0.042(4) 0.045(5) 0.057(5) -0.006(4) 0.008(4) -0.001(3)
C6G 0.034(3) 0.029(4) 0.044(4) -0.004(3) -0.001(3) 0.000(3)
N1H 0.026(3) 0.032(4) 0.032(3) -0.001(2) -0.007(2) 0.005(2)
C2H 0.041(4) 0.054(5) 0.038(4) -0.007(4) -0.006(3) 0.003(4)
C3H 0.043(4) 0.080(7) 0.038(4) -0.010(4) 0.005(3) 0.013(4)
C4H 0.035(4) 0.094(8) 0.032(4) -0.001(4) 0.001(3) -0.014(4)
C5H 0.046(4) 0.045(5) 0.041(4) 0.009(4) -0.005(3) -0.005(3)
C6H 0.031(3) 0.033(4) 0.035(3) 0.005(3) -0.003(3) 0.004(3)
O1J 0.0232(19) 0.017(2) 0.029(2) -0.0018(17) -0.0089(16) 0.0023(16)
C2J 0.033(3) 0.021(4) 0.035(3) 0.001(3) -0.011(3) 0.003(3)
O1K 0.030(2) 0.017(2) 0.038(2) 0.0035(19) -0.0084(18) 0.0015(17)
C2K 0.045(4) 0.026(4) 0.063(5) 0.005(4) -0.016(4) 0.008(3)
O1L 0.030(2) 0.015(2) 0.030(2) 0.0037(17) -0.0034(17) 0.0025(17)
C2L 0.050(4) 0.028(4) 0.048(4) 0.021(3) 0.010(3) 0.012(3)
O1M 0.027(2) 0.030(3) 0.026(2) 0.0067(18) -0.0044(17) 0.0027(18)
C2M 0.036(3) 0.045(5) 0.036(4) 0.015(3) -0.008(3) 0.004(3)
O1S 0.095(5) 0.078(5) 0.079(4) -0.006(4) -0.009(4) 0.038(4)
C2S 0.102(8) 0.071(8) 0.076(7) -0.007(6) 0.023(6) 0.019(6)
C3S 0.054(5) 0.089(8) 0.069(6) -0.019(5) 0.007(4) 0.011(5)
C4S 0.134(10) 0.123(12) 0.074(7) 0.003(7) -0.013(7) 0.078(9)
C5S 0.087(8) 0.210(17) 0.074(7) 0.015(9) -0.002(6) 0.061(9)
O1T 0.131(7) 0.057(5) 0.161(8) -0.004(5) 0.067(6) 0.016(5)
C2T 0.141(12) 0.150(15) 0.071(8) -0.009(9) 0.020(8) -0.020(10)
C3T 0.149(12) 0.076(10) 0.122(10) -0.008(8) 0.047(9) -0.030(8)
C4T 0.086(9) 0.061(10) 0.35(3) -0.023(13) 0.048(13) 0.000(7)
C5T 0.151(15) 0.131(15) 0.29(2) 0.125(16) 0.036(15) 0.041(11)
O1U 0.209(9) 0.071(6) 0.123(6) -0.013(5) -0.054(6) 0.039(6)
C2U 0.265(15) 0.063(9) 0.141(11) 0.009(8) -0.006(11) 0.047(10)

loop_
_atom_type_symbol
_atom_type_description
_atom_type_scat_dispersion_real
_atom_type_scat_dispersion_imag
_atom_type_scat_source
C C 0.0033 0.0016 'International Tables Vol C Tables 4.2.6.8 and 6.1.1.4'
H H 0.0000 0.0000 'International Tables Vol C Tables 4.2.6.8 and 6.1.1.4'
N N 0.0061 0.0033 'International Tables Vol C Tables 4.2.6.8 and 6.1.1.4'
O O 0.0106 0.0060 'International Tables Vol C Tables 4.2.6.8 and 6.1.1.4'
Cl Cl 0.1484 0.1585 'International Tables Vol C Tables 4.2.6.8 and 6.1.1.4'
Fe Fe 0.3463 0.8444 'International Tables Vol C Tables 4.2.6.8 and 6.1.1.4'

loop_
_geom_angle_atom_site_label_1
_geom_angle_atom_site_label_2
_geom_angle_atom_site_label_3
_geom_angle
_geom_angle_site_symmetry_1
_geom_angle_site_symmetry_3
_geom_angle_publ_flag
O1A Fe1 O1J 100.49(16) . . ?
O1A Fe1 O12C 92.46(16) . . ?
O1J Fe1 O12C 96.60(16) . . ?
O1A Fe1 O23B 100.31(16) . . ?
O1J Fe1 O23B 159.20(15) . . ?
O12C Fe1 O23B 82.89(15) . . ?
O1A Fe1 O134 174.71(17) . . ?
O1J Fe1 O134 79.17(14) . . ?
O12C Fe1 O134 92.83(15) . . ?
O23B Fe1 O134 80.09(15) . . ?
O1A Fe1 N22A 84.65(17) . . ?
O1J Fe1 N22A 94.99(17) . . ?
O12C Fe1 N22A 168.38(17) . . ?
O23B Fe1 N22A 86.55(16) . . ?
O134 Fe1 N22A 90.11(16) . . ?
O1B Fe2 O1K 100.60(17) . . ?
O1B Fe2 O13D 92.92(17) . . ?
O1K Fe2 O13D 95.93(16) . . ?
O1B Fe2 O23A 102.70(16) . . ?
O1K Fe2 O23A 156.59(16) . . ?
O13D Fe2 O23A 80.72(15) . . ?
O1B Fe2 O234 173.91(17) . . ?
O1K Fe2 O234 78.09(15) . . ?
O13D Fe2 O234 93.13(16) . . ?
O23A Fe2 O234 78.96(14) . . ?
O1B Fe2 N22B 83.91(18) . . ?
O1K Fe2 N22B 97.78(17) . . ?
O13D Fe2 N22B 166.28(16) . . ?
O23A Fe2 N22B 86.94(16) . . ?
O234 Fe2 N22B 90.36(17) . . ?
O1L Fe3 O234 164.93(17) . . ?
O1L Fe3 O12D 99.16(16) . . ?
O234 Fe3 O12D 94.82(16) . . ?
O1L Fe3 O134 81.25(16) . . ?
O234 Fe3 O134 84.50(15) . . ?
O12D Fe3 O134 177.07(16) . . ?
O1L Fe3 O23A 93.47(15) . . ?
O234 Fe3 O23A 81.87(15) . . ?
O12D Fe3 O23A 85.95(15) . . ?
O134 Fe3 O23A 91.13(15) . . ?
O1L Fe3 O13F 91.02(16) . . ?
O234 Fe3 O13F 94.79(15) . . ?
O12D Fe3 O13F 89.22(16) . . ?
O134 Fe3 O13F 93.68(16) . . ?
O23A Fe3 O13F 173.87(16) . . ?
O1L Fe3 Fe4 124.23(12) . . ?
O234 Fe3 Fe4 42.10(11) . . ?
O12D Fe3 Fe4 136.61(11) . . ?
O134 Fe3 Fe4 43.09(10) . . ?
O23A Fe3 Fe4 91.16(11) . . ?
O13F Fe3 Fe4 89.76(12) . . ?
O1M Fe4 O13C 99.15(17) . . ?
O1M Fe4 O234 80.99(16) . . ?
O13C Fe4 O234 175.53(16) . . ?
O1M Fe4 O134 164.68(17) . . ?
O13C Fe4 O134 95.55(16) . . ?
O234 Fe4 O134 84.02(15) . . ?
O1M Fe4 O23B 94.78(16) . . ?
O13C Fe4 O23B 83.51(16) . . ?
O234 Fe4 O23B 92.03(15) . . ?
O134 Fe4 O23B 82.60(15) . . ?
O1M Fe4 O13E 89.62(16) . . ?
O13C Fe4 O13E 86.31(16) . . ?
O234 Fe4 O13E 98.16(16) . . ?
O134 Fe4 O13E 95.61(15) . . ?
O23B Fe4 O13E 169.43(16) . . ?
O1M Fe4 Fe3 122.73(12) . . ?
O13C Fe4 Fe3 138.12(12) . . ?
O234 Fe4 Fe3 41.97(10) . . ?
O134 Fe4 Fe3 42.73(11) . . ?
O23B Fe4 Fe3 92.32(11) . . ?
O13E Fe4 Fe3 93.38(12) . . ?
O1J Fe5 O1L 97.71(16) . . ?
O1J Fe5 O134 80.29(15) . . ?
O1L Fe5 O134 79.99(16) . . ?
O1J Fe5 O12F 166.81(17) . . ?
O1L Fe5 O12F 88.25(16) . . ?
O134 Fe5 O12F 89.24(15) . . ?
O1J Fe5 N1G 89.06(18) . . ?
O1L Fe5 N1G 169.43(16) . . ?
O134 Fe5 N1G 93.25(17) . . ?
O12F Fe5 N1G 83.52(18) . . ?
O1J Fe5 Cl1 96.87(12) . . ?
O1L Fe5 Cl1 94.26(12) . . ?
O134 Fe5 Cl1 173.12(12) . . ?
O12F Fe5 Cl1 94.39(12) . . ?
N1G Fe5 Cl1 92.97(14) . . ?
O1K Fe6 O1M 94.73(17) . . ?
O1K Fe6 O234 79.59(15) . . ?
O1M Fe6 O234 79.02(15) . . ?
O1K Fe6 O12E 170.09(16) . . ?
O1M Fe6 O12E 86.46(17) . . ?
O234 Fe6 O12E 91.01(15) . . ?
O1K Fe6 N1H 91.52(19) . . ?
O1M Fe6 N1H 167.84(19) . . ?
O234 Fe6 N1H 91.90(17) . . ?
O12E Fe6 N1H 85.63(18) . . ?
O1K Fe6 Cl2 97.64(12) . . ?
O1M Fe6 Cl2 97.82(12) . . ?
O234 Fe6 Cl2 175.54(12) . . ?
O12E Fe6 Cl2 91.93(12) . . ?
N1H Fe6 Cl2 91.66(13) . . ?
Fe3 O134 Fe4 94.19(15) . . ?
Fe3 O134 Fe5 95.28(16) . . ?
Fe4 O134 Fe5 157.3(2) . . ?
Fe3 O134 Fe1 116.22(17) . . ?
Fe4 O134 Fe1 96.64(16) . . ?
Fe5 O134 Fe1 97.60(14) . . ?
Fe3 O234 Fe4 95.93(16) . . ?
Fe3 O234 Fe6 152.5(2) . . ?
Fe4 O234 Fe6 96.48(16) . . ?
Fe3 O234 Fe2 98.34(16) . . ?
Fe4 O234 Fe2 115.33(18) . . ?
Fe6 O234 Fe2 98.30(16) . . ?
C1A O1A Fe1 131.3(4) . . ?
O1A C1A C6A 116.3(6) . . ?
O1A C1A C2A 123.6(5) . . ?
C6A C1A C2A 120.0(5) . . ?
C3A C2A C1A 117.5(5) . . ?
C3A C2A C21A 119.6(6) . . ?
C1A C2A C21A 122.9(5) . . ?
C4A C3A C2A 121.7(6) . . ?
C4A C3A H3AA 119.1 . . ?
C2A C3A H3AA 119.1 . . ?
C3A C4A C5A 119.6(5) . . ?
C3A C4A H4AA 120.2 . . ?
C5A C4A H4AA 120.2 . . ?
C6A C5A C4A 120.9(6) . . ?
C6A C5A H5AA 119.6 . . ?
C4A C5A H5AA 119.6 . . ?
C5A C6A C1A 119.8(6) . . ?
C5A C6A H6AA 120.1 . . ?
C1A C6A H6AA 120.1 . . ?
N22A C21A C2A 119.3(5) . . ?
N22A C21A C24A 120.0(5) . . ?
C2A C21A C24A 120.6(5) . . ?
C21A N22A O23A 114.6(5) . . ?
C21A N22A Fe1 130.7(4) . . ?
O23A N22A Fe1 114.7(3) . . ?
N22A O23A Fe3 118.9(3) . . ?
N22A O23A Fe2 118.6(3) . . ?
Fe3 O23A Fe2 96.53(14) . . ?
C21A C24A C25A 113.3(6) . . ?
C21A C24A H24A 108.9 . . ?
C25A C24A H24A 108.9 . . ?
C21A C24A H24B 108.9 . . ?
C25A C24A H24B 108.9 . . ?
H24A C24A H24B 107.7 . . ?
C24A C25A H25A 109.5 . . ?
C24A C25A H25B 109.5 . . ?
H25A C25A H25B 109.5 . . ?
C24A C25A H25C 109.5 . . ?
H25A C25A H25C 109.5 . . ?
H25B C25A H25C 109.5 . . ?
C1B O1B Fe2 132.4(4) . . ?
O1B C1B C2B 122.8(5) . . ?
O1B C1B C6B 117.3(6) . . ?
C2B C1B C6B 119.8(6) . . ?
C1B C2B C3B 118.3(6) . . ?
C1B C2B C21B 123.9(5) . . ?
C3B C2B C21B 117.7(6) . . ?
C4B C3B C2B 121.5(6) . . ?
C4B C3B H3BA 119.3 . . ?
C2B C3B H3BA 119.3 . . ?
C5B C4B C3B 119.1(6) . . ?
C5B C4B H4BA 120.5 . . ?
C3B C4B H4BA 120.5 . . ?
C4B C5B C6B 120.9(6) . . ?
C4B C5B H5BA 119.6 . . ?
C6B C5B H5BA 119.6 . . ?
C5B C6B C1B 120.2(7) . . ?
C5B C6B H6BA 119.9 . . ?
C1B C6B H6BA 119.9 . . ?
N22B C21B C2B 118.3(5) . . ?
N22B C21B C24B 120.3(6) . . ?
C2B C21B C24B 121.5(5) . . ?
C21B N22B O23B 113.4(5) . . ?
C21B N22B Fe2 131.8(4) . . ?
O23B N22B Fe2 114.8(3) . . ?
N22B O23B Fe4 118.2(3) . . ?
N22B O23B Fe1 119.1(3) . . ?
Fe4 O23B Fe1 96.58(17) . . ?
C21B C24B C25B 111.9(5) . . ?
C21B C24B H24C 109.2 . . ?
C25B C24B H24C 109.2 . . ?
C21B C24B H24D 109.2 . . ?
C25B C24B H24D 109.2 . . ?
H24C C24B H24D 107.9 . . ?
C24B C25B H25D 109.5 . . ?
C24B C25B H25E 109.5 . . ?
H25D C25B H25E 109.5 . . ?
C24B C25B H25F 109.5 . . ?
H25D C25B H25F 109.5 . . ?
H25E C25B H25F 109.5 . . ?
C6C C1C C2C 120.6(6) . . ?
C6C C1C C11C 120.3(5) . . ?
C2C C1C C11C 119.0(5) . . ?
C3C C2C C1C 119.5(6) . . ?
C3C C2C H2CA 120.2 . . ?
C1C C2C H2CA 120.2 . . ?
C4C C3C C2C 118.5(5) . . ?
C4C C3C H3CA 120.7 . . ?
C2C C3C H3CA 120.7 . . ?
C3C C4C C5C 123.2(6) . . ?
C3C C4C N41C 117.8(5) . . ?
C5C C4C N41C 119.0(6) . . ?
C6C C5C C4C 118.2(6) . . ?
C6C C5C H5CA 120.9 . . ?
C4C C5C H5CA 120.9 . . ?
C5C C6C C1C 119.9(6) . . ?
C5C C6C H6CA 120.1 . . ?
C1C C6C H6CA 120.1 . . ?
O12C C11C O13C 124.9(6) . . ?
O12C C11C C1C 119.7(5) . . ?
O13C C11C C1C 115.3(5) . . ?
C11C O12C Fe1 128.5(4) . . ?
C11C O13C Fe4 129.9(4) . . ?
O43C N41C O42C 122.7(6) . . ?
O43C N41C C4C 119.0(5) . . ?
O42C N41C C4C 118.3(5) . . ?
C6D C1D C2D 119.6(6) . . ?
C6D C1D C11D 120.9(6) . . ?
C2D C1D C11D 119.5(6) . . ?
C3D C2D C1D 119.2(6) . . ?
C3D C2D H2DA 120.4 . . ?
C1D C2D H2DA 120.4 . . ?
C4D C3D C2D 120.2(6) . . ?
C4D C3D H3DA 119.9 . . ?
C2D C3D H3DA 119.9 . . ?
C3D C4D C5D 122.0(7) . . ?
C3D C4D N41D 119.8(7) . . ?
C5D C4D N41D 118.1(6) . . ?
C6D C5D C4D 117.4(6) . . ?
C6D C5D H5DA 121.3 . . ?
C4D C5D H5DA 121.3 . . ?
C5D C6D C1D 121.2(6) . . ?
C5D C6D H6DA 119.4 . . ?
C1D C6D H6DA 119.4 . . ?
O12D C11D O13D 125.2(6) . . ?
O12D C11D C1D 117.4(5) . . ?
O13D C11D C1D 117.4(5) . . ?
C11D O12D Fe3 127.4(4) . . ?
C11D O13D Fe2 130.5(4) . . ?
O43D N41D O42D 124.0(7) . . ?
O43D N41D C4D 118.3(7) . . ?
O42D N41D C4D 117.7(7) . . ?
C2E C1E C6E 119.5(6) . . ?
C2E C1E C11E 121.5(5) . . ?
C6E C1E C11E 119.0(6) . . ?
C1E C2E C3E 121.0(6) . . ?
C1E C2E H2EA 119.5 . . ?
C3E C2E H2EA 119.5 . . ?
C4E C3E C2E 117.0(7) . . ?
C4E C3E H3EA 121.5 . . ?
C2E C3E H3EA 121.5 . . ?
C5E C4E C3E 123.5(6) . . ?
C5E C4E N41E 118.9(6) . . ?
C3E C4E N41E 117.6(7) . . ?
C4E C5E C6E 119.0(6) . . ?
C4E C5E H5EA 120.5 . . ?
C6E C5E H5EA 120.5 . . ?
C5E C6E C1E 119.9(6) . . ?
C5E C6E H6EA 120.1 . . ?
C1E C6E H6EA 120.1 . . ?
O12E C11E O13E 124.6(5) . . ?
O12E C11E C1E 117.7(5) . . ?
O13E C11E C1E 117.7(5) . . ?
C11E O12E Fe6 130.0(4) . . ?
C11E O13E Fe4 123.3(4) . . ?
O42E N41E O43E 122.7(7) . . ?
O42E N41E C4E 118.9(8) . . ?
O43E N41E C4E 118.3(7) . . ?
C2F C1F C6F 119.7(6) . . ?
C2F C1F C11F 121.9(6) . . ?
C6F C1F C11F 118.4(6) . . ?
C1F C2F C3F 120.0(7) . . ?
C1F C2F H2FA 120.0 . . ?
C3F C2F H2FA 120.0 . . ?
C4F C3F C2F 118.1(7) . . ?
C4F C3F H3FA 120.9 . . ?
C2F C3F H3FA 120.9 . . ?
C5F C4F C3F 123.3(6) . . ?
C5F C4F N41F 117.2(8) . . ?
C3F C4F N41F 119.5(7) . . ?
C4F C5F C6F 117.5(7) . . ?
C4F C5F H5FA 121.2 . . ?
C6F C5F H5FA 121.2 . . ?
C5F C6F C1F 121.5(7) . . ?
C5F C6F H6FA 119.3 . . ?
C1F C6F H6FA 119.3 . . ?
O12F C11F O13F 125.4(5) . . ?
O12F C11F C1F 115.7(5) . . ?
O13F C11F C1F 118.9(5) . . ?
C11F O12F Fe5 131.1(4) . . ?
C11F O13F Fe3 123.9(4) . . ?
O42' N41F O43F 110.9(16) . . ?
O42' N41F O42F 35.9(18) . . ?
O43F N41F O42F 125.2(10) . . ?
O42' N41F O43' 126.3(16) . . ?
O43F N41F O43' 21.0(11) . . ?
O42F N41F O43' 127.1(10) . . ?
O42' N41F C4F 116.4(14) . . ?
O43F N41F C4F 119.3(10) . . ?
O42F N41F C4F 115.4(8) . . ?
O43' N41F C4F 113.7(10) . . ?
C6G N1G C2G 117.0(6) . . ?
C6G N1G Fe5 119.4(4) . . ?
C2G N1G Fe5 123.6(4) . . ?
N1G C2G C3G 122.8(6) . . ?
N1G C2G H2GA 118.6 . . ?
C3G C2G H2GA 118.6 . . ?
C2G C3G C4G 119.9(7) . . ?
C2G C3G H3GA 120.1 . . ?
C4G C3G H3GA 120.1 . . ?
C5G C4G C3G 118.0(7) . . ?
C5G C4G H4GA 121.0 . . ?
C3G C4G H4GA 121.0 . . ?
C4G C5G C6G 119.7(7) . . ?
C4G C5G H5GA 120.2 . . ?
C6G C5G H5GA 120.2 . . ?
N1G C6G C5G 122.6(6) . . ?
N1G C6G H6GA 118.7 . . ?
C5G C6G H6GA 118.7 . . ?
C2H N1H C6H 118.2(6) . . ?
C2H N1H Fe6 120.1(5) . . ?
C6H N1H Fe6 121.4(4) . . ?
N1H C2H C3H 123.0(8) . . ?
N1H C2H H2HA 118.5 . . ?
C3H C2H H2HA 118.5 . . ?
C2H C3H C4H 119.0(7) . . ?
C2H C3H H3HA 120.5 . . ?
C4H C3H H3HA 120.5 . . ?
C5H C4H C3H 118.8(7) . . ?
C5H C4H H4HA 120.6 . . ?
C3H C4H H4HA 120.6 . . ?
C4H C5H C6H 119.0(8) . . ?
C4H C5H H5HA 120.5 . . ?
C6H C5H H5HA 120.5 . . ?
N1H C6H C5H 121.9(6) . . ?
N1H C6H H6HA 119.0 . . ?
C5H C6H H6HA 119.0 . . ?
C2J O1J Fe5 125.9(4) . . ?
C2J O1J Fe1 124.2(3) . . ?
Fe5 O1J Fe1 102.93(15) . . ?
O1J C2J H2JA 109.5 . . ?
O1J C2J H2JB 109.5 . . ?
H2JA C2J H2JB 109.5 . . ?
O1J C2J H2JC 109.5 . . ?
H2JA C2J H2JC 109.5 . . ?
H2JB C2J H2JC 109.5 . . ?
C2K O1K Fe6 123.7(4) . . ?
C2K O1K Fe2 123.4(4) . . ?
Fe6 O1K Fe2 103.97(19) . . ?
O1K C2K H2KA 109.5 . . ?
O1K C2K H2KB 109.5 . . ?
H2KA C2K H2KB 109.5 . . ?
O1K C2K H2KC 109.5 . . ?
H2KA C2K H2KC 109.5 . . ?
H2KB C2K H2KC 109.5 . . ?
C2L O1L Fe3 123.5(4) . . ?
C2L O1L Fe5 127.8(4) . . ?
Fe3 O1L Fe5 98.40(17) . . ?
O1L C2L H2LA 109.5 . . ?
O1L C2L H2LB 109.5 . . ?
H2LA C2L H2LB 109.5 . . ?
O1L C2L H2LC 109.5 . . ?
H2LA C2L H2LC 109.5 . . ?
H2LB C2L H2LC 109.5 . . ?
C2M O1M Fe4 125.1(4) . . ?
C2M O1M Fe6 127.0(3) . . ?
Fe4 O1M Fe6 97.35(17) . . ?
O1M C2M H2MA 109.5 . . ?
O1M C2M H2MB 109.5 . . ?
H2MA C2M H2MB 109.5 . . ?
O1M C2M H2MC 109.5 . . ?
H2MA C2M H2MC 109.5 . . ?
H2MB C2M H2MC 109.5 . . ?
C2S O1S C4S 112.8(8) . . ?
O1S C2S C3S 110.6(8) . . ?
O1S C2S H2SA 109.5 . . ?
C3S C2S H2SA 109.5 . . ?
O1S C2S H2SB 109.5 . . ?
C3S C2S H2SB 109.5 . . ?
H2SA C2S H2SB 108.1 . . ?
C2S C3S H3SA 109.5 . . ?
C2S C3S H3SB 109.5 . . ?
H3SA C3S H3SB 109.5 . . ?
C2S C3S H3SC 109.5 . . ?
H3SA C3S H3SC 109.5 . . ?
H3SB C3S H3SC 109.5 . . ?
O1S C4S C5S 106.7(10) . . ?
O1S C4S H4SA 110.4 . . ?
C5S C4S H4SA 110.4 . . ?
O1S C4S H4SB 110.4 . . ?
C5S C4S H4SB 110.4 . . ?
H4SA C4S H4SB 108.6 . . ?
C4S C5S H5SA 109.5 . . ?
C4S C5S H5SB 109.5 . . ?
H5SA C5S H5SB 109.5 . . ?
C4S C5S H5SC 109.5 . . ?
H5SA C5S H5SC 109.5 . . ?
H5SB C5S H5SC 109.5 . . ?
C2T O1T C4T 114.6(11) . . ?
O1T C2T C3T 110.1(10) . . ?
O1T C2T H2TA 109.6 . . ?
C3T C2T H2TA 109.6 . . ?
O1T C2T H2TB 109.6 . . ?
C3T C2T H2TB 109.6 . . ?
H2TA C2T H2TB 108.2 . . ?
C2T C3T H3TA 109.5 . . ?
C2T C3T H3TB 109.5 . . ?
H3TA C3T H3TB 109.5 . . ?
C2T C3T H3TC 109.5 . . ?
H3TA C3T H3TC 109.5 . . ?
H3TB C3T H3TC 109.5 . . ?
O1T C4T C5T 107.6(13) . . ?
O1T C4T H4TA 110.2 . . ?
C5T C4T H4TA 110.2 . . ?
O1T C4T H4TB 110.2 . . ?
C5T C4T H4TB 110.2 . . ?
H4TA C4T H4TB 108.5 . . ?
C4T C5T H5TA 109.5 . . ?
C4T C5T H5TB 109.5 . . ?
H5TA C5T H5TB 109.5 . . ?
C4T C5T H5TC 109.5 . . ?
H5TA C5T H5TC 109.5 . . ?
H5TB C5T H5TC 109.5 . . ?
C2U O1U H1U 109.5 . . ?
O1U C2U H2U1 108.3 . . ?
O1U C2U H2U2 110.2 . . ?
H2U1 C2U H2U2 109.5 . . ?
O1U C2U H2U3 110.0 . . ?
H2U1 C2U H2U3 109.5 . . ?
H2U2 C2U H2U3 109.5 . . ?

loop_
_geom_bond_atom_site_label_1
_geom_bond_atom_site_label_2
_geom_bond_distance
_geom_bond_site_symmetry_2
_geom_bond_publ_flag
Fe1 O1A 1.885(4) . ?
Fe1 O1J 1.981(4) . ?
Fe1 O12C 2.068(4) . ?
Fe1 O23B 2.080(4) . ?
Fe1 O134 2.081(4) . ?
Fe1 N22A 2.122(5) . ?
Fe2 O1B 1.879(4) . ?
Fe2 O1K 1.978(4) . ?
Fe2 O13D 2.048(4) . ?
Fe2 O23A 2.081(4) . ?
Fe2 O234 2.084(4) . ?
Fe2 N22B 2.106(5) . ?
Fe3 O1L 1.962(4) . ?
Fe3 O234 1.990(4) . ?
Fe3 O12D 2.004(4) . ?
Fe3 O134 2.013(4) . ?
Fe3 O23A 2.051(4) . ?
Fe3 O13F 2.063(4) . ?
Fe3 Fe4 2.9593(12) . ?
Fe4 O1M 1.974(4) . ?
Fe4 O13C 1.984(4) . ?
Fe4 O234 1.995(4) . ?
Fe4 O134 2.027(4) . ?
Fe4 O23B 2.029(4) . ?
Fe4 O13E 2.040(4) . ?
Fe5 O1J 1.979(4) . ?
Fe5 O1L 1.991(4) . ?
Fe5 O134 2.036(4) . ?
Fe5 O12F 2.042(4) . ?
Fe5 N1G 2.154(5) . ?
Fe5 Cl1 2.2944(17) . ?
Fe6 O1K 1.971(4) . ?
Fe6 O1M 2.022(4) . ?
Fe6 O234 2.029(4) . ?
Fe6 O12E 2.065(4) . ?
Fe6 N1H 2.160(5) . ?
Fe6 Cl2 2.2749(16) . ?
O1A C1A 1.337(6) . ?
C1A C6A 1.412(8) . ?
C1A C2A 1.418(9) . ?
C2A C3A 1.406(8) . ?
C2A C21A 1.470(8) . ?
C3A C4A 1.381(9) . ?
C3A H3AA 0.9500 . ?
C4A C5A 1.389(10) . ?
C4A H4AA 0.9500 . ?
C5A C6A 1.373(8) . ?
C5A H5AA 0.9500 . ?
C6A H6AA 0.9500 . ?
C21A N22A 1.292(7) . ?
C21A C24A 1.503(8) . ?
N22A O23A 1.405(5) . ?
C24A C25A 1.527(9) . ?
C24A H24A 0.9900 . ?
C24A H24B 0.9900 . ?
C25A H25A 0.9800 . ?
C25A H25B 0.9800 . ?
C25A H25C 0.9800 . ?
O1B C1B 1.346(7) . ?
C1B C2B 1.401(9) . ?
C1B C6B 1.403(9) . ?
C2B C3B 1.412(9) . ?
C2B C21B 1.468(8) . ?
C3B C4B 1.395(9) . ?
C3B H3BA 0.9500 . ?
C4B C5B 1.379(10) . ?
C4B H4BA 0.9500 . ?
C5B C6B 1.392(9) . ?
C5B H5BA 0.9500 . ?
C6B H6BA 0.9500 . ?
C21B N22B 1.312(7) . ?
C21B C24B 1.505(8) . ?
N22B O23B 1.408(6) . ?
C24B C25B 1.527(8) . ?
C24B H24C 0.9900 . ?
C24B H24D 0.9900 . ?
C25B H25D 0.9800 . ?
C25B H25E 0.9800 . ?
C25B H25F 0.9800 . ?
C1C C6C 1.396(8) . ?
C1C C2C 1.396(8) . ?
C1C C11C 1.496(9) . ?
C2C C3C 1.395(9) . ?
C2C H2CA 0.9500 . ?
C3C C4C 1.364(8) . ?
C3C H3CA 0.9500 . ?
C4C C5C 1.394(9) . ?
C4C N41C 1.469(8) . ?
C5C C6C 1.379(9) . ?
C5C H5CA 0.9500 . ?
C6C H6CA 0.9500 . ?
C11C O12C 1.259(7) . ?
C11C O13C 1.275(7) . ?
N41C O43C 1.225(7) . ?
N41C O42C 1.237(7) . ?
C1D C6D 1.387(9) . ?
C1D C2D 1.395(8) . ?
C1D C11D 1.489(8) . ?
C2D C3D 1.382(9) . ?
C2D H2DA 0.9500 . ?
C3D C4D 1.346(9) . ?
C3D H3DA 0.9500 . ?
C4D C5D 1.407(10) . ?
C4D N41D 1.471(9) . ?
C5D C6D 1.377(9) . ?
C5D H5DA 0.9500 . ?
C6D H6DA 0.9500 . ?
C11D O12D 1.268(7) . ?
C11D O13D 1.274(7) . ?
N41D O43D 1.221(8) . ?
N41D O42D 1.236(8) . ?
C1E C2E 1.385(9) . ?
C1E C6E 1.390(8) . ?
C1E C11E 1.486(8) . ?
C2E C3E 1.389(9) . ?
C2E H2EA 0.9500 . ?
C3E C4E 1.384(9) . ?
C3E H3EA 0.9500 . ?
C4E C5E 1.349(10) . ?
C4E N41E 1.472(9) . ?
C5E C6E 1.385(9) . ?
C5E H5EA 0.9500 . ?
C6E H6EA 0.9500 . ?
C11E O12E 1.266(7) . ?
C11E O13E 1.280(6) . ?
N41E O42E 1.229(8) . ?
N41E O43E 1.248(9) . ?
C1F C2F 1.372(8) . ?
C1F C6F 1.397(10) . ?
C1F C11F 1.500(8) . ?
C2F C3F 1.414(9) . ?
C2F H2FA 0.9500 . ?
C3F C4F 1.381(11) . ?
C3F H3FA 0.9500 . ?
C4F C5F 1.371(10) . ?
C4F N41F 1.498(9) . ?
C5F C6F 1.388(9) . ?
C5F H5FA 0.9500 . ?
C6F H6FA 0.9500 . ?
C11F O12F 1.262(7) . ?
C11F O13F 1.267(7) . ?
N41F O42' 1.10(2) . ?
N41F O43F 1.116(14) . ?
N41F O42F 1.266(14) . ?
N41F O43' 1.40(3) . ?
N1G C6G 1.344(7) . ?
N1G C2G 1.345(7) . ?
C2G C3G 1.366(9) . ?
C2G H2GA 0.9500 . ?
C3G C4G 1.376(10) . ?
C3G H3GA 0.9500 . ?
C4G C5G 1.368(10) . ?
C4G H4GA 0.9500 . ?
C5G C6G 1.377(10) . ?
C5G H5GA 0.9500 . ?
C6G H6GA 0.9500 . ?
N1H C2H 1.340(9) . ?
N1H C6H 1.351(8) . ?
C2H C3H 1.370(10) . ?
C2H H2HA 0.9500 . ?
C3H C4H 1.391(12) . ?
C3H H3HA 0.9500 . ?
C4H C5H 1.379(11) . ?
C4H H4HA 0.9500 . ?
C5H C6H 1.393(9) . ?
C5H H5HA 0.9500 . ?
C6H H6HA 0.9500 . ?
O1J C2J 1.427(6) . ?
C2J H2JA 0.9800 . ?
C2J H2JB 0.9800 . ?
C2J H2JC 0.9800 . ?
O1K C2K 1.448(8) . ?
C2K H2KA 0.9800 . ?
C2K H2KB 0.9800 . ?
C2K H2KC 0.9800 . ?
O1L C2L 1.432(7) . ?
C2L H2LA 0.9800 . ?
C2L H2LB 0.9800 . ?
C2L H2LC 0.9800 . ?
O1M C2M 1.414(7) . ?
C2M H2MA 0.9800 . ?
C2M H2MB 0.9800 . ?
C2M H2MC 0.9800 . ?
O1S C2S 1.389(10) . ?
O1S C4S 1.410(10) . ?
C2S C3S 1.471(11) . ?
C2S H2SA 0.9900 . ?
C2S H2SB 0.9900 . ?
C3S H3SA 0.9800 . ?
C3S H3SB 0.9800 . ?
C3S H3SC 0.9800 . ?
C4S C5S 1.492(14) . ?
C4S H4SA 0.9900 . ?
C4S H4SB 0.9900 . ?
C5S H5SA 0.9800 . ?
C5S H5SB 0.9800 . ?
C5S H5SC 0.9800 . ?
O1T C2T 1.427(11) . ?
O1T C4T 1.434(12) . ?
C2T C3T 1.490(13) . ?
C2T H2TA 0.9900 . ?
C2T H2TB 0.9900 . ?
C3T H3TA 0.9800 . ?
C3T H3TB 0.9800 . ?
C3T H3TC 0.9800 . ?
C4T C5T 1.522(16) . ?
C4T H4TA 0.9900 . ?
C4T H4TB 0.9900 . ?
C5T H5TA 0.9800 . ?
C5T H5TB 0.9800 . ?
C5T H5TC 0.9800 . ?
O1U C2U 1.330(13) . ?
O1U H1U 0.8399 . ?
C2U H2U1 0.9799 . ?
C2U H2U2 0.9801 . ?
C2U H2U3 0.9800 . ?
